data_4335877
loop_
_publ_author_name
'Daniel L. Reger'
'Andrew Leitner'
'Mark D. Smith'
'T. Thao Tran'
'P. Shiv Halasyamani'

_publ_contact_author_address
;
Department of Chemistry and Biochemistry
University of South Carolina
Columbia, South Carolina 29208
USA
;
_publ_contact_author_email reger@mailbox.sc.edu
_publ_contact_author_fax '1 803 777 9521'
_publ_contact_author_name 'Professor Daniel L. Reger'
_publ_contact_author_phone '1 803 777 2587'
_publ_section_title
;
 Homochiral Helical Metal-Organic Frameworks of Group 1 Metals
;
_journal_name_full 'Inorganic Chemistry'
_journal_page_first 10041
_journal_page_last 10051
_journal_paper_doi 10.1021/ic401327h
_journal_volume 52
_journal_year 2013
_chemical_absolute_configuration ad
_chemical_formula_moiety 'C15 H12 K N O5'
_chemical_formula_sum 'C15 H12 K N O5'
_chemical_formula_weight 325.36
_chemical_name_systematic
;
 ? 
;
_space_group_crystal_system orthorhombic
_space_group_IT_number 19
_space_group_name_Hall 'P 2ac 2ab'
_space_group_name_H-M_alt 'P 21 21 21'
_symmetry_space_group_name_Hall 'P 2ac 2ab'
_symmetry_space_group_name_H-M 'P 21 21 21'
_atom_sites_solution_hydrogens geom
_atom_sites_solution_primary direct
_atom_sites_solution_secondary difmap
_audit_creation_date 2013-05-20
_audit_creation_method
;
  Olex2 1.2
  (compiled Apr 23 2013 17:59:47, GUI svn.r4466)
;
_cell_angle_alpha 90.00
_cell_angle_beta 90.00
_cell_angle_gamma 90.00
_cell_formula_units_Z 4
_cell_length_a 6.9573(8)
_cell_length_b 13.2547(16)
_cell_length_c 14.9774(18)
_cell_measurement_reflns_used 8288
_cell_measurement_temperature 100(2)
_cell_measurement_theta_max 26.42
_cell_measurement_theta_min 2.72
_cell_volume 1381.2(3)
_computing_cell_refinement 'SAINT v6.45A (Bruker, 2003)'
_computing_data_reduction 'SAINT v6.45A (Bruker, 2003)'
_computing_molecular_graphics
;
O. V. Dolomanov, L. J. Bourhis, R. J. Gildea, J. A. K. Howard and H. Puschmann,
OLEX2: a complete structure solution, refinement and analysis program.
J. Appl. Cryst. (2009). 42, 339-341.
;
_computing_publication_material
;
O. V. Dolomanov, L. J. Bourhis, R. J. Gildea, J. A. K. Howard and H. Puschmann,
OLEX2: a complete structure solution, refinement and analysis program.
J. Appl. Cryst. (2009). 42, 339-341.
;
_computing_structure_refinement
;
SHELXL, G.M. Sheldrick, Acta Cryst.
(2008). A64, 112-122
;
_computing_structure_solution
;
SHELXS, G.M. Sheldrick, Acta Cryst.
(2008). A64, 112-122
;
_diffrn_ambient_temperature 100(2)
_diffrn_measured_fraction_theta_full 0.998
_diffrn_measured_fraction_theta_max 0.998
_diffrn_measurement_device_type 'CCD area detector'
_diffrn_measurement_method 'phi and omega scans'
_diffrn_radiation_monochromator graphite
_diffrn_radiation_type MoK\a
_diffrn_radiation_wavelength 0.71073
_diffrn_reflns_av_R_equivalents 0.0432
_diffrn_reflns_av_unetI/netI 0.0175
_diffrn_reflns_limit_h_max 8
_diffrn_reflns_limit_h_min -8
_diffrn_reflns_limit_k_max 16
_diffrn_reflns_limit_k_min -16
_diffrn_reflns_limit_l_max 18
_diffrn_reflns_limit_l_min -18
_diffrn_reflns_number 26884
_diffrn_reflns_theta_full 26.43
_diffrn_reflns_theta_max 26.43
_diffrn_reflns_theta_min 2.05
_diffrn_source 'fine-focus sealed tube'
_diffrn_source_current 35.0
_diffrn_source_power 1.575
_diffrn_source_target Mo
_diffrn_source_voltage 45.0
_exptl_absorpt_coefficient_mu 0.409
_exptl_absorpt_correction_type none
_exptl_crystal_colour colorless
_exptl_crystal_density_diffrn 1.565
_exptl_crystal_description needle
_exptl_crystal_F_000 672
_exptl_crystal_size_max 0.4
_exptl_crystal_size_mid 0.24
_exptl_crystal_size_min 0.2
_refine_diff_density_max 0.390
_refine_diff_density_min -0.174
_refine_diff_density_rms 0.056
_refine_ls_abs_structure_details 'Flack H D (1983), Acta Cryst. A39, 876-881'
_refine_ls_abs_structure_Flack 0.01(3)
_refine_ls_extinction_method none
_refine_ls_goodness_of_fit_ref 1.077
_refine_ls_hydrogen_treatment mixed
_refine_ls_matrix_type full
_refine_ls_number_parameters 208
_refine_ls_number_reflns 2844
_refine_ls_number_restraints 0
_refine_ls_restrained_S_all 1.077
_refine_ls_R_factor_all 0.0287
_refine_ls_R_factor_gt 0.0279
_refine_ls_shift/su_max 0.001
_refine_ls_shift/su_mean 0.000
_refine_ls_structure_factor_coef Fsqd
_refine_ls_weighting_details 'calc w=1/[\s^2^(Fo^2^)+(0.0475P)^2^+0.3441P] where P=(Fo^2^+2Fc^2^)/3'
_refine_ls_weighting_scheme calc
_refine_ls_wR_factor_gt 0.0739
_refine_ls_wR_factor_ref 0.0744
_reflns_number_gt 2767
_reflns_number_total 2844
_reflns_threshold_expression >2sigma(I)
_cod_data_source_file ic401327h_si_001_05.cif
_cod_data_source_block 2rehydrated
_cod_database_code 4335877
_olex2_refinement_description
;
1. Fixed Uiso
 At 1.2 times of:
  All C(H) groups
 At 1.5 times of:
  All C(H,H,H) groups
2.a Ternary CH refined with riding coordinates:
 C13(H13)
2.b Aromatic/amide H refined with riding coordinates:
 C6(H6), C7(H7), C8(H8), C10(H10), C11(H11), C12(H12)
2.c Idealised Me refined as rotating group:
 C14(H14A,H14B,H14C)
;

loop_
_space_group_symop_id
_space_group_symop_operation_xyz
1 'x, y, z'
2 '-x+1/2, -y, z+1/2'
3 '-x, y+1/2, -z+1/2'
4 'x+1/2, -y+1/2, -z'

loop_
_atom_site_label
_atom_site_type_symbol
_atom_site_fract_x
_atom_site_fract_y
_atom_site_fract_z
_atom_site_U_iso_or_equiv
_atom_site_adp_type
_atom_site_occupancy
_atom_site_symmetry_multiplicity
_atom_site_calc_flag
_atom_site_refinement_flags
K1 K 0.79431(5) 0.69552(3) 0.41949(2) 0.01989(10) Uani 1 1 d .
C1 C 0.6710(2) 0.35825(13) 0.67327(11) 0.0173(3) Uani 1 1 d .
C2 C 0.6824(2) 0.25711(13) 0.63262(11) 0.0170(3) Uani 1 1 d .
C3 C 0.6910(2) 0.24709(12) 0.53880(11) 0.0155(3) Uani 1 1 d .
C4 C 0.6965(2) 0.33329(12) 0.48328(10) 0.0150(3) Uani 1 1 d .
C5 C 0.7050(3) 0.43448(12) 0.52342(10) 0.0162(3) Uani 1 1 d .
C6 C 0.6823(3) 0.17209(13) 0.68587(11) 0.0196(4) Uani 1 1 d .
H6 H 0.6774 0.1789 0.7490 0.024 Uiso 1 1 calc R
C7 C 0.6893(3) 0.07553(13) 0.64733(12) 0.0217(4) Uani 1 1 d .
H7 H 0.6901 0.0176 0.6846 0.026 Uiso 1 1 calc R
C8 C 0.6950(3) 0.06426(12) 0.55646(12) 0.0196(3) Uani 1 1 d .
H8 H 0.6980 -0.0015 0.5313 0.023 Uiso 1 1 calc R
C9 C 0.6965(3) 0.14940(13) 0.49963(11) 0.0172(3) Uani 1 1 d .
C10 C 0.7031(2) 0.14174(12) 0.40499(11) 0.0191(3) Uani 1 1 d .
H10 H 0.7083 0.0771 0.3777 0.023 Uiso 1 1 calc R
C11 C 0.7020(3) 0.22637(13) 0.35276(11) 0.0197(3) Uani 1 1 d .
H11 H 0.7023 0.2199 0.2896 0.024 Uiso 1 1 calc R
C12 C 0.7004(3) 0.32303(12) 0.39169(11) 0.0184(3) Uani 1 1 d .
H12 H 0.7020 0.3813 0.3548 0.022 Uiso 1 1 calc R
C13 C 0.6944(3) 0.54330(12) 0.65639(10) 0.0170(3) Uani 1 1 d .
H13 H 0.6404 0.5372 0.7180 0.020 Uiso 1 1 calc R
C14 C 0.9037(3) 0.57456(13) 0.66712(13) 0.0219(4) Uani 1 1 d .
H14A H 0.9709 0.5250 0.7043 0.033 Uiso 1 1 calc R
H14B H 0.9100 0.6410 0.6957 0.033 Uiso 1 1 calc R
H14C H 0.9650 0.5778 0.6083 0.033 Uiso 1 1 calc R
C15 C 0.5648(2) 0.61921(12) 0.60594(10) 0.0165(3) Uani 1 1 d .
N1 N 0.6833(2) 0.44142(10) 0.61591(9) 0.0156(3) Uani 1 1 d .
O1 O 0.6537(2) 0.37133(9) 0.75364(8) 0.0239(3) Uani 1 1 d .
O2 O 0.73085(19) 0.51072(9) 0.47957(8) 0.0205(3) Uani 1 1 d .
O3 O 0.63367(17) 0.70531(9) 0.59087(8) 0.0212(3) Uani 1 1 d .
O4 O 0.39767(17) 0.59248(9) 0.58824(8) 0.0210(3) Uani 1 1 d .
O5 O 0.4208(2) 0.65906(12) 0.38864(12) 0.0350(4) Uani 1 1 d .
H5A H 0.328(4) 0.707(2) 0.387(2) 0.054(8) Uiso 1 1 d .
H5B H 0.407(5) 0.624(2) 0.439(2) 0.068(10) Uiso 1 1 d .

loop_
_atom_site_aniso_label
_atom_site_aniso_U_11
_atom_site_aniso_U_22
_atom_site_aniso_U_33
_atom_site_aniso_U_23
_atom_site_aniso_U_13
_atom_site_aniso_U_12
K1 0.02651(18) 0.01845(18) 0.01470(17) -0.00082(14) 0.00365(15) -0.00506(15)
C1 0.0168(8) 0.0211(8) 0.0140(7) 0.0018(6) -0.0005(6) 0.0010(6)
C2 0.0158(8) 0.0188(8) 0.0162(8) 0.0017(6) 0.0003(6) 0.0002(7)
C3 0.0122(7) 0.0175(8) 0.0168(7) 0.0011(6) 0.0009(6) 0.0007(6)
C4 0.0126(7) 0.0173(8) 0.0150(7) 0.0000(6) 0.0006(6) 0.0014(6)
C5 0.0150(7) 0.0193(8) 0.0145(7) 0.0008(6) 0.0008(7) 0.0000(7)
C6 0.0205(8) 0.0219(9) 0.0164(8) 0.0033(6) 0.0000(6) 0.0009(7)
C7 0.0209(9) 0.0188(8) 0.0253(9) 0.0071(7) 0.0008(7) 0.0017(7)
C8 0.0180(8) 0.0144(7) 0.0263(9) -0.0002(6) 0.0004(7) 0.0003(7)
C9 0.0131(7) 0.0190(8) 0.0196(8) 0.0003(6) -0.0021(7) 0.0009(7)
C10 0.0171(7) 0.0191(8) 0.0210(8) -0.0044(6) -0.0012(7) 0.0001(7)
C11 0.0203(8) 0.0248(9) 0.0142(8) -0.0036(6) -0.0004(7) 0.0006(7)
C12 0.0198(8) 0.0199(8) 0.0156(7) 0.0017(6) -0.0008(7) 0.0015(7)
C13 0.0218(8) 0.0170(8) 0.0123(7) -0.0023(6) 0.0015(7) 0.0013(7)
C14 0.0237(9) 0.0206(8) 0.0216(8) -0.0046(7) -0.0013(7) 0.0018(7)
C15 0.0211(8) 0.0172(8) 0.0112(7) -0.0031(6) 0.0030(6) 0.0033(6)
N1 0.0196(7) 0.0143(7) 0.0130(6) -0.0008(5) 0.0012(5) 0.0022(5)
O1 0.0367(8) 0.0227(6) 0.0123(6) 0.0018(5) 0.0005(5) 0.0018(5)
O2 0.0301(7) 0.0160(6) 0.0155(5) 0.0021(5) 0.0047(5) 0.0005(5)
O3 0.0236(6) 0.0171(6) 0.0229(6) -0.0003(5) 0.0010(5) 0.0006(5)
O4 0.0211(6) 0.0186(6) 0.0232(6) -0.0006(5) -0.0017(5) 0.0001(5)
O5 0.0290(8) 0.0284(7) 0.0475(9) 0.0062(7) -0.0001(7) 0.0046(6)

loop_
_atom_type_symbol
_atom_type_description
_atom_type_scat_dispersion_real
_atom_type_scat_dispersion_imag
_atom_type_scat_source
C C 0.0033 0.0016 'International Tables Vol C Tables 4.2.6.8 and 6.1.1.4'
H H 0.0000 0.0000 'International Tables Vol C Tables 4.2.6.8 and 6.1.1.4'
K K 0.2009 0.2494 'International Tables Vol C Tables 4.2.6.8 and 6.1.1.4'
N N 0.0061 0.0033 'International Tables Vol C Tables 4.2.6.8 and 6.1.1.4'
O O 0.0106 0.0060 'International Tables Vol C Tables 4.2.6.8 and 6.1.1.4'

loop_
_geom_angle_atom_site_label_1
_geom_angle_atom_site_label_2
_geom_angle_atom_site_label_3
_geom_angle
_geom_angle_site_symmetry_1
_geom_angle_site_symmetry_3
K1 K1 K1 102.119(16) 4_566 4_466
K1 K1 H5B 47.2(6) 4_466 .
K1 K1 H5B 141.3(7) 4_566 .
C15 K1 K1 91.07(3) . 4_566
C15 K1 K1 48.85(3) 4_566 4_566
C15 K1 K1 106.33(3) 4_566 4_466
C15 K1 K1 44.11(3) . 4_466
C15 K1 C15 128.56(2) 4_566 .
C15 K1 H5B 147.0(6) 4_566 .
C15 K1 H5B 51.0(7) . .
O1 K1 K1 135.75(3) 2_664 4_466
O1 K1 K1 120.33(3) 2_664 4_566
O1 K1 C15 93.79(4) 2_664 4_566
O1 K1 C15 137.50(4) 2_664 .
O1 K1 O3 89.41(4) 2_664 4_566
O1 K1 O3 157.55(4) 2_664 .
O1 K1 O4 104.56(4) 2_664 4_566
O1 K1 O5 84.89(5) 2_664 .
O1 K1 H5B 96.5(7) 2_664 .
O2 K1 K1 89.19(3) . 4_466
O2 K1 K1 104.20(3) . 4_566
O2 K1 C15 50.35(4) . .
O2 K1 C15 150.62(5) . 4_566
O2 K1 O1 91.82(4) . 2_664
O2 K1 O3 70.43(4) . .
O2 K1 O3 127.91(4) . 4_566
O2 K1 O4 161.95(4) . 4_566
O2 K1 O5 74.35(5) . .
O2 K1 H5B 60.2(7) . .
O3 K1 K1 123.54(3) 4_566 4_466
O3 K1 K1 78.54(3) . 4_566
O3 K1 K1 35.02(2) . 4_466
O3 K1 K1 36.45(3) 4_566 4_566
O3 K1 C15 127.31(4) 4_566 .
O3 K1 C15 108.43(4) . 4_566
O3 K1 C15 21.03(4) . .
O3 K1 C15 23.63(4) 4_566 4_566
O3 K1 O3 112.20(3) 4_566 .
O3 K1 O4 95.19(3) . 4_566
O3 K1 O4 46.49(3) 4_566 4_566
O3 K1 H5B 170.0(6) 4_566 .
O3 K1 H5B 63.0(7) . .
O4 K1 K1 61.07(3) 4_566 4_566
O4 K1 K1 84.35(3) 4_566 4_466
O4 K1 C15 23.51(4) 4_566 4_566
O4 K1 C15 116.15(4) 4_566 .
O4 K1 H5B 123.8(6) 4_566 .
O5 K1 K1 154.73(4) . 4_566
O5 K1 K1 52.97(4) . 4_466
O5 K1 C15 134.87(5) . 4_566
O5 K1 C15 68.28(5) . .
O5 K1 O3 157.28(5) . 4_566
O5 K1 O3 77.28(5) . .
O5 K1 O4 114.04(4) . 4_566
O5 K1 H5B 18.1(7) . .
N1 C1 C2 117.33(14) . .
O1 C1 C2 122.75(15) . .
O1 C1 N1 119.92(15) . .
C3 C2 C1 119.90(15) . .
C6 C2 C1 120.23(15) . .
C6 C2 C3 119.86(16) . .
C2 C3 C4 120.68(15) . .
C2 C3 C9 119.81(15) . .
C4 C3 C9 119.51(14) . .
C3 C4 C5 119.84(14) . .
C12 C4 C3 120.40(15) . .
C12 C4 C5 119.72(14) . .
N1 C5 C4 117.47(13) . .
O2 C5 C4 122.80(14) . .
O2 C5 N1 119.73(15) . .
C2 C6 H6 119.8 . .
C2 C6 C7 120.41(15) . .
C7 C6 H6 119.8 . .
C6 C7 H7 119.7 . .
C8 C7 C6 120.58(15) . .
C8 C7 H7 119.7 . .
C7 C8 H8 119.6 . .
C7 C8 C9 120.76(15) . .
C9 C8 H8 119.6 . .
C8 C9 C3 118.58(14) . .
C8 C9 C10 122.92(15) . .
C10 C9 C3 118.50(15) . .
C9 C10 H10 119.6 . .
C11 C10 C9 120.76(15) . .
C11 C10 H10 119.6 . .
C10 C11 H11 119.7 . .
C10 C11 C12 120.64(15) . .
C12 C11 H11 119.7 . .
C4 C12 C11 120.13(15) . .
C4 C12 H12 119.9 . .
C11 C12 H12 119.9 . .
C14 C13 H13 106.5 . .
C14 C13 C15 115.58(14) . .
C15 C13 H13 106.5 . .
N1 C13 H13 106.5 . .
N1 C13 C14 109.95(14) . .
N1 C13 C15 111.23(13) . .
C13 C14 H14A 109.5 . .
C13 C14 H14B 109.5 . .
C13 C14 H14C 109.5 . .
H14A C14 H14B 109.5 . .
H14A C14 H14C 109.5 . .
H14B C14 H14C 109.5 . .
K1 C15 K1 87.04(4) 4_466 .
C13 C15 K1 157.42(10) . 4_466
C13 C15 K1 108.86(10) . .
O3 C15 K1 59.56(9) . 4_466
O3 C15 K1 53.06(8) . .
O3 C15 C13 117.08(15) . .
O4 C15 K1 110.58(10) . .
O4 C15 K1 68.54(9) . 4_466
O4 C15 C13 117.61(15) . .
O4 C15 O3 125.17(16) . .
C1 N1 C13 118.00(13) . .
C5 N1 C1 124.29(14) . .
C5 N1 C13 117.39(13) . .
C1 O1 K1 149.16(11) . 2_665
C5 O2 K1 167.26(11) . .
K1 O3 K1 108.53(4) 4_466 .
C15 O3 K1 105.91(9) . .
C15 O3 K1 96.81(10) . 4_466
C15 O4 K1 87.96(10) . 4_466
K1 O5 H5A 124.3(18) . .
K1 O5 H5B 93(2) . .
H5A O5 H5B 108(3) . .

loop_
_geom_bond_atom_site_label_1
_geom_bond_atom_site_label_2
_geom_bond_distance
_geom_bond_site_symmetry_2
K1 K1 4.4724(6) 4_566
K1 K1 4.4724(6) 4_466
K1 C15 3.1172(17) 4_566
K1 C15 3.3721(17) .
K1 O1 2.6621(13) 2_664
K1 O2 2.6466(12) .
K1 O3 2.8026(13) .
K1 O3 2.7067(12) 4_566
K1 O4 2.9029(13) 4_566
K1 O5 2.6830(16) .
K1 H5B 2.87(4) .
C1 C2 1.475(2) .
C1 N1 1.400(2) .
C1 O1 1.222(2) .
C2 C3 1.413(2) .
C2 C6 1.381(2) .
C3 C4 1.414(2) .
C3 C9 1.422(2) .
C4 C5 1.471(2) .
C4 C12 1.379(2) .
C5 N1 1.396(2) .
C5 O2 1.219(2) .
C6 H6 0.9500 .
C6 C7 1.405(2) .
C7 H7 0.9500 .
C7 C8 1.370(3) .
C8 H8 0.9500 .
C8 C9 1.414(2) .
C9 C10 1.422(2) .
C10 H10 0.9500 .
C10 C11 1.368(2) .
C11 H11 0.9500 .
C11 C12 1.408(2) .
C12 H12 0.9500 .
C13 H13 1.0000 .
C13 C14 1.522(3) .
C13 C15 1.548(2) .
C13 N1 1.482(2) .
C14 H14A 0.9800 .
C14 H14B 0.9800 .
C14 H14C 0.9800 .
C15 K1 3.1172(17) 4_466
C15 O3 1.258(2) .
C15 O4 1.244(2) .
O1 K1 2.6620(13) 2_665
O3 K1 2.7067(12) 4_466
O4 K1 2.9028(12) 4_466
O5 H5A 0.91(3) .
O5 H5B 0.89(4) .

loop_
_geom_hbond_atom_site_label_D
_geom_hbond_atom_site_label_H
_geom_hbond_atom_site_label_A
_geom_hbond_distance_DH
_geom_hbond_distance_HA
_geom_hbond_distance_DA
_geom_hbond_angle_DHA
_geom_hbond_site_symmetry_A
O5 H5A O3 0.91(3) 1.81(3) 2.705(2) 167(3) 4_466
O5 H5B O4 0.89(4) 2.27(4) 3.121(2) 159(3) .

loop_
_geom_torsion_atom_site_label_1
_geom_torsion_atom_site_label_2
_geom_torsion_atom_site_label_3
_geom_torsion_atom_site_label_4
_geom_torsion
_geom_torsion_site_symmetry_1
_geom_torsion_site_symmetry_4
K1 K1 C15 K1 106.41(3) 4_566 4_466
K1 K1 C15 C13 -57.21(10) 4_566 .
K1 K1 C15 C13 -163.62(12) 4_466 .
K1 K1 C15 O3 52.98(10) 4_566 .
K1 K1 C15 O3 -53.43(9) 4_466 .
K1 K1 C15 O4 172.15(11) 4_566 .
K1 K1 C15 O4 65.75(10) 4_466 .
K1 K1 O2 C5 -55.8(6) 4_466 .
K1 K1 O2 C5 46.5(6) 4_566 .
K1 K1 O3 K1 131.50(4) 4_566 4_466
K1 K1 O3 C15 103.04(12) 4_466 .
K1 K1 O3 C15 -125.46(11) 4_566 .
K1 C15 O3 K1 -111.52(7) 4_466 .
K1 C15 O3 K1 111.52(7) . 4_466
K1 C15 O4 K1 -78.06(7) . 4_466
C1 C2 C3 C4 2.6(3) . .
C1 C2 C3 C9 -178.20(15) . .
C1 C2 C6 C7 178.73(16) . .
C2 C1 N1 C5 0.2(2) . .
C2 C1 N1 C13 -173.15(15) . .
C2 C1 O1 K1 25.5(3) . 2_665
C2 C3 C4 C5 3.6(3) . .
C2 C3 C4 C12 -178.50(17) . .
C2 C3 C9 C8 -0.6(3) . .
C2 C3 C9 C10 179.36(16) . .
C2 C6 C7 C8 -0.5(3) . .
C3 C2 C6 C7 -0.4(3) . .
C3 C4 C5 N1 -7.7(2) . .
C3 C4 C5 O2 171.84(17) . .
C3 C4 C12 C11 -1.0(3) . .
C3 C9 C10 C11 -0.7(3) . .
C4 C3 C9 C8 178.66(17) . .
C4 C3 C9 C10 -1.4(2) . .
C4 C5 N1 C1 5.8(3) . .
C4 C5 N1 C13 179.20(14) . .
C4 C5 O2 K1 -171.3(4) . .
C5 C4 C12 C11 176.86(16) . .
C6 C2 C3 C4 -178.29(16) . .
C6 C2 C3 C9 1.0(3) . .
C6 C7 C8 C9 0.8(3) . .
C7 C8 C9 C3 -0.3(3) . .
C7 C8 C9 C10 179.75(18) . .
C8 C9 C10 C11 179.23(17) . .
C9 C3 C4 C5 -175.62(16) . .
C9 C3 C4 C12 2.3(3) . .
C9 C10 C11 C12 2.0(3) . .
C10 C11 C12 C4 -1.1(3) . .
C12 C4 C5 N1 174.41(16) . .
C12 C4 C5 O2 -6.0(3) . .
C13 C15 O3 K1 -154.48(11) . 4_466
C13 C15 O3 K1 94.00(13) . .
C13 C15 O4 K1 156.07(12) . 4_466
C14 C13 C15 K1 -86.2(3) . 4_466
C14 C13 C15 K1 46.58(15) . .
C14 C13 C15 O3 -10.8(2) . .
C14 C13 C15 O4 173.29(14) . .
C14 C13 N1 C1 93.30(17) . .
C14 C13 N1 C5 -80.51(19) . .
C15 K1 C15 K1 72.19(8) 4_566 4_466
C15 K1 C15 C13 -91.43(9) 4_566 .
C15 K1 C15 O3 18.76(14) 4_566 .
C15 K1 C15 O4 137.93(12) 4_566 .
C15 K1 O2 C5 -32.8(5) . .
C15 K1 O2 C5 67.4(6) 4_566 .
C15 K1 O3 K1 -103.04(11) . 4_466
C15 K1 O3 K1 92.33(5) 4_566 4_466
C15 K1 O3 C15 -164.63(11) 4_566 .
C15 C13 N1 C1 -137.37(14) . .
C15 C13 N1 C5 48.8(2) . .
N1 C1 C2 C3 -4.5(2) . .
N1 C1 C2 C6 176.30(15) . .
N1 C1 O1 K1 -153.63(16) . 2_665
N1 C5 O2 K1 8.3(7) . .
N1 C13 C15 K1 -79.70(14) . .
N1 C13 C15 K1 147.5(2) . 4_466
N1 C13 C15 O3 -137.11(15) . .
N1 C13 C15 O4 47.00(19) . .
O1 K1 C15 K1 -113.42(6) 2_664 4_466
O1 K1 C15 C13 82.96(12) 2_664 .
O1 K1 C15 O3 -166.85(10) 2_664 .
O1 K1 C15 O4 -47.68(14) 2_664 .
O1 K1 O2 C5 168.5(6) 2_664 .
O1 K1 O3 K1 -79.31(11) 2_664 4_466
O1 K1 O3 C15 23.73(17) 2_664 .
O1 C1 C2 C3 176.31(16) . .
O1 C1 C2 C6 -2.8(3) . .
O1 C1 N1 C5 179.37(16) . .
O1 C1 N1 C13 6.0(2) . .
O2 K1 C15 K1 -145.94(6) . 4_466
O2 K1 C15 C13 50.44(10) . .
O2 K1 C15 O3 160.63(13) . .
O2 K1 C15 O4 -80.20(11) . .
O2 K1 O3 K1 -118.77(5) . 4_466
O2 K1 O3 C15 -15.73(11) . .
O2 C5 N1 C1 -173.75(15) . .
O2 C5 N1 C13 -0.4(2) . .
O3 K1 C15 K1 53.43(9) . 4_466
O3 K1 C15 K1 102.24(5) 4_566 4_466
O3 K1 C15 C13 -61.38(11) 4_566 .
O3 K1 C15 C13 -110.19(16) . .
O3 K1 C15 O3 48.81(11) 4_566 .
O3 K1 C15 O4 119.18(17) . .
O3 K1 C15 O4 167.98(10) 4_566 .
O3 K1 O2 C5 -25.6(5) . .
O3 K1 O2 C5 77.8(6) 4_566 .
O3 K1 O3 K1 117.23(6) 4_566 4_466
O3 K1 O3 C15 -139.73(10) 4_566 .
O3 C15 O4 K1 -19.45(16) . 4_466
O4 K1 C15 K1 48.40(5) 4_566 4_466
O4 K1 C15 C13 -115.21(10) 4_566 .
O4 K1 C15 O3 -5.03(12) 4_566 .
O4 K1 C15 O4 114.15(11) 4_566 .
O4 K1 O2 C5 13.0(6) 4_566 .
O4 K1 O3 K1 72.43(4) 4_566 4_466
O4 K1 O3 C15 175.47(10) 4_566 .
O4 C15 O3 K1 21.06(17) . 4_466
O4 C15 O3 K1 -90.46(16) . .
O5 K1 C15 K1 -58.63(4) . 4_466
O5 K1 C15 C13 137.75(11) . .
O5 K1 C15 O3 -112.07(11) . .
O5 K1 C15 O4 7.11(11) . .
O5 K1 O2 C5 -107.4(6) . .
O5 K1 O3 K1 -41.08(5) . 4_466
O5 K1 O3 C15 61.96(11) . .
